data_7100903
loop_
_publ_author_name
'Andreas Kempter'
'Christian Gemel'
'Roland Fischer'

_publ_section_title
;
The Al(I) Bis-Imimidinate Al(DDP) as a metalloid
NHC type ligand for Pd(0) complexes and clusters
;
_journal_name_full 'Chemical Communications'
_journal_paper_doi 10.1039/b518065a
_journal_year 2006
_chemical_formula_sum 'C75 H107 Al Ga4 N2 Pd2'
_chemical_formula_weight 1555.29
_space_group_IT_number 14
_symmetry_cell_setting monoclinic
_symmetry_space_group_name_Hall '-P 2yn'
_symmetry_space_group_name_H-M 'P 1 21/n 1'
_cell_angle_alpha 90.00
_cell_angle_beta 112.74(4)
_cell_angle_gamma 90.00
_cell_formula_units_Z 4
_cell_length_a 23.511(14)
_cell_length_b 13.358(3)
_cell_length_c 25.139(8)
_cell_measurement_temperature 100(2)
_cell_volume 7281(5)
_diffrn_ambient_temperature 100(2)
_exptl_crystal_density_diffrn 1.419
_cod_depositor_comments
;
The following automatic conversions were performed:
'_symmetry_cell_setting' value 'Monoclinic' changed to 'monoclinic'
according to '/home/saulius/struct/CIF-dictionaries/cif_core.dic'
dictionary named 'cif_core.dic' version 2.4.1 from 2010-06-29.

Automatic conversion script
Id: cif_fix_enum 1527 2010-12-29 10:47:43Z saulius 
;
_cod_original_sg_symbol_H-M 'P 21/n'
_cod_database_code 7100903

loop_
_symmetry_equiv_pos_as_xyz
'x, y, z'
'-x+1/2, y+1/2, -z+1/2'
'-x, -y, -z'
'x-1/2, -y-1/2, z-1/2'

loop_
_atom_site_label
_atom_site_type_symbol
_atom_site_fract_x
_atom_site_fract_y
_atom_site_fract_z
_atom_site_U_iso_or_equiv
_atom_site_adp_type
_atom_site_occupancy
_atom_site_symmetry_multiplicity
_atom_site_calc_flag
_atom_site_refinement_flags
_atom_site_disorder_assembly
_atom_site_disorder_group
Pd1 Pd 0.72196(3) 0.25329(6) 0.04295(3) 0.0198(2) Uani 1 1 d . . .
Al1 Al 0.81049(14) 0.1395(2) 0.06701(12) 0.0205(7) Uani 1 1 d . . .
N1 N 0.8872(4) 0.1425(6) 0.1355(3) 0.023(2) Uani 1 1 d . . .
C1 C 0.9127(5) 0.0648(8) 0.1699(4) 0.029(3) Uani 1 1 d . . .
Ga1 Ga 0.66423(5) 0.26578(10) 0.10215(5) 0.0299(3) Uani 1 1 d . . .
Pd2 Pd 0.78252(3) 0.24773(6) -0.02355(3) 0.0201(2) Uani 1 1 d . . .
Ga2 Ga 0.82533(5) 0.26829(10) -0.09619(5) 0.0341(3) Uani 1 1 d . . .
N2 N 0.8055(4) -0.0055(6) 0.0693(3) 0.020(2) Uani 1 1 d . . .
C2 C 0.8902(5) -0.0321(7) 0.1595(4) 0.029(3) Uani 1 1 d . . .
H2A H 0.9102 -0.0801 0.1886 0.035 Uiso 1 1 calc R . .
Ga3 Ga 0.66692(5) 0.21816(9) -0.06212(5) 0.0293(3) Uani 1 1 d . . .
C3 C 0.8420(5) -0.0663(8) 0.1113(4) 0.026(3) Uani 1 1 d . . .
Ga4 Ga 0.76530(6) 0.40978(8) 0.01936(5) 0.0301(3) Uani 1 1 d . . .
C4 C 0.9712(5) 0.0804(8) 0.2227(4) 0.039(3) Uani 1 1 d . . .
H4A H 1.0020 0.1140 0.2115 0.059 Uiso 1 1 calc R . .
H4B H 0.9873 0.0154 0.2401 0.059 Uiso 1 1 calc R . .
H4C H 0.9623 0.1218 0.2507 0.059 Uiso 1 1 calc R . .
C5 C 0.8325(5) -0.1772(8) 0.1073(4) 0.039(3) Uani 1 1 d . . .
H5A H 0.8216 -0.1989 0.0674 0.058 Uiso 1 1 calc R . .
H5B H 0.7991 -0.1948 0.1198 0.058 Uiso 1 1 calc R . .
H5C H 0.8706 -0.2107 0.1322 0.058 Uiso 1 1 calc R . .
C6 C 0.9208(4) 0.2377(8) 0.1530(4) 0.023(2) Uani 1 1 d . . .
C7 C 0.9161(5) 0.2911(8) 0.1973(4) 0.030(3) Uani 1 1 d . . .
C8 C 0.9579(5) 0.3692(9) 0.2218(5) 0.039(3) Uani 1 1 d . . .
H8A H 0.9564 0.4071 0.2532 0.047 Uiso 1 1 calc R . .
C9 C 1.0020(5) 0.3892(9) 0.1986(5) 0.042(3) Uani 1 1 d . . .
H9A H 1.0313 0.4406 0.2157 0.051 Uiso 1 1 calc R . .
C10 C 1.0051(5) 0.3390(9) 0.1528(6) 0.049(4) Uani 1 1 d . . .
H10A H 1.0351 0.3564 0.1378 0.058 Uiso 1 1 calc R . .
C11 C 0.9637(4) 0.2621(8) 0.1285(4) 0.026(3) Uani 1 1 d . . .
C12 C 0.8654(5) 0.2755(8) 0.2204(4) 0.028(3) Uani 1 1 d . . .
H12A H 0.8417 0.2143 0.2014 0.034 Uiso 1 1 calc R . .
C13 C 0.8210(5) 0.3630(9) 0.2035(5) 0.048(4) Uani 1 1 d . . .
H13A H 0.8053 0.3724 0.1616 0.073 Uiso 1 1 calc R . .
H13B H 0.8425 0.4238 0.2228 0.073 Uiso 1 1 calc R . .
H13C H 0.7866 0.3494 0.2152 0.073 Uiso 1 1 calc R . .
C14 C 0.8894(6) 0.2589(11) 0.2852(5) 0.074(5) Uani 1 1 d . . .
H14A H 0.9170 0.2008 0.2955 0.111 Uiso 1 1 calc R . .
H14B H 0.8547 0.2469 0.2967 0.111 Uiso 1 1 calc R . .
H14C H 0.9121 0.3184 0.3051 0.111 Uiso 1 1 calc R . .
C15 C 0.9669(5) 0.2053(8) 0.0792(5) 0.040(3) Uani 1 1 d . . .
H15A H 0.9239 0.1811 0.0569 0.048 Uiso 1 1 calc R . .
C16 C 1.0068(7) 0.1124(9) 0.0947(6) 0.075(5) Uani 1 1 d . . .
H16A H 0.9955 0.0708 0.1212 0.113 Uiso 1 1 calc R . .
H16B H 1.0503 0.1319 0.1132 0.113 Uiso 1 1 calc R . .
H16C H 1.0006 0.0742 0.0595 0.113 Uiso 1 1 calc R . .
C17 C 0.9841(6) 0.2697(10) 0.0370(5) 0.074(5) Uani 1 1 d . . .
H17A H 0.9573 0.3287 0.0260 0.110 Uiso 1 1 calc R . .
H17B H 0.9788 0.2303 0.0025 0.110 Uiso 1 1 calc R . .
H17C H 1.0272 0.2911 0.0556 0.110 Uiso 1 1 calc R . .
C18 C 0.7602(5) -0.0581(7) 0.0200(5) 0.022(2) Uani 1 1 d . . .
C19 C 0.7044(5) -0.0851(8) 0.0222(4) 0.026(3) Uani 1 1 d . . .
C20 C 0.6668(5) -0.1502(8) -0.0222(5) 0.036(3) Uani 1 1 d . . .
H20A H 0.6287 -0.1729 -0.0217 0.044 Uiso 1 1 calc R . .
C21 C 0.6843(6) -0.1810(8) -0.0656(5) 0.045(3) Uani 1 1 d . . .
H21D H 0.6592 -0.2265 -0.0940 0.054 Uiso 1 1 calc R . .
C22 C 0.7382(5) -0.1458(8) -0.0678(4) 0.031(3) Uani 1 1 d . . .
H22A H 0.7490 -0.1643 -0.0991 0.037 Uiso 1 1 calc R . .
C23 C 0.7770(5) -0.0837(8) -0.0251(4) 0.029(3) Uani 1 1 d . . .
C24 C 0.6808(6) -0.0480(9) 0.0667(5) 0.046(3) Uani 1 1 d . . .
H24A H 0.7116 -0.0002 0.0930 0.055 Uiso 1 1 calc R . .
C25 C 0.6196(5) 0.0068(9) 0.0370(5) 0.049(4) Uani 1 1 d . . .
H25A H 0.6256 0.0637 0.0151 0.073 Uiso 1 1 calc R . .
H25B H 0.6048 0.0312 0.0662 0.073 Uiso 1 1 calc R . .
H25C H 0.5891 -0.0392 0.0108 0.073 Uiso 1 1 calc R . .
C26 C 0.6716(6) -0.1343(10) 0.1029(5) 0.060(4) Uani 1 1 d . . .
H26A H 0.7110 -0.1686 0.1229 0.090 Uiso 1 1 calc R . .
H26B H 0.6415 -0.1817 0.0776 0.090 Uiso 1 1 calc R . .
H26C H 0.6565 -0.1076 0.1313 0.090 Uiso 1 1 calc R . .
C27 C 0.8383(6) -0.0510(10) -0.0283(5) 0.046(4) Uani 1 1 d . . .
H27A H 0.8503 0.0129 -0.0060 0.055 Uiso 1 1 calc R . .
C28 C 0.8891(6) -0.1212(13) -0.0010(6) 0.110(7) Uani 1 1 d . . .
H28A H 0.8929 -0.1350 0.0385 0.165 Uiso 1 1 calc R . .
H28B H 0.9276 -0.0917 -0.0002 0.165 Uiso 1 1 calc R . .
H28C H 0.8808 -0.1837 -0.0231 0.165 Uiso 1 1 calc R . .
C29 C 0.8320(6) -0.0270(10) -0.0888(5) 0.059(4) Uani 1 1 d . . .
H29A H 0.8720 -0.0052 -0.0884 0.088 Uiso 1 1 calc R . .
H29B H 0.8017 0.0267 -0.1044 0.088 Uiso 1 1 calc R . .
H29C H 0.8183 -0.0868 -0.1130 0.088 Uiso 1 1 calc R . .
C100 C 0.5804(5) 0.3468(9) 0.1135(5) 0.038(3) Uani 1 1 d U . .
C101 C 0.6340(5) 0.3626(9) 0.1670(5) 0.036(3) Uani 1 1 d . . .
C102 C 0.6532(5) 0.2679(10) 0.1930(4) 0.043(3) Uani 1 1 d . . .
C103 C 0.6115(5) 0.1935(8) 0.1593(5) 0.031(3) Uani 1 1 d U . .
C104 C 0.5700(4) 0.2428(8) 0.1142(4) 0.026(2) Uani 1 1 d U . .
C110 C 0.5453(6) 0.4250(10) 0.0749(5) 0.070(5) Uani 1 1 d . . .
H11J H 0.5127 0.4486 0.0871 0.105 Uiso 1 1 calc R . .
H11K H 0.5266 0.3985 0.0355 0.105 Uiso 1 1 calc R . .
H11L H 0.5727 0.4808 0.0758 0.105 Uiso 1 1 calc R . .
C111 C 0.6599(6) 0.4652(10) 0.1934(5) 0.074(5) Uani 1 1 d . . .
H11M H 0.6391 0.4874 0.2184 0.111 Uiso 1 1 calc R . .
H11N H 0.6528 0.5141 0.1624 0.111 Uiso 1 1 calc R . .
H11O H 0.7043 0.4593 0.2161 0.111 Uiso 1 1 calc R . .
C112 C 0.7049(5) 0.2502(12) 0.2533(4) 0.068(4) Uani 1 1 d . . .
H11A H 0.6876 0.2557 0.2830 0.102 Uiso 1 1 calc R . .
H11B H 0.7374 0.3005 0.2604 0.102 Uiso 1 1 calc R . .
H11C H 0.7224 0.1832 0.2547 0.102 Uiso 1 1 calc R . .
C113 C 0.6166(7) 0.0855(10) 0.1776(5) 0.072(5) Uani 1 1 d . . .
H11G H 0.5910 0.0738 0.1999 0.109 Uiso 1 1 calc R . .
H11H H 0.6597 0.0699 0.2015 0.109 Uiso 1 1 calc R . .
H11I H 0.6024 0.0426 0.1434 0.109 Uiso 1 1 calc R . .
C114 C 0.5131(5) 0.1967(9) 0.0694(4) 0.050(4) Uani 1 1 d . . .
H11D H 0.4800 0.1952 0.0840 0.075 Uiso 1 1 calc R . .
H11E H 0.5223 0.1283 0.0611 0.075 Uiso 1 1 calc R . .
H11F H 0.4999 0.2367 0.0340 0.075 Uiso 1 1 calc R . .
C200 C 0.8395(6) 0.2101(9) -0.1820(5) 0.043(3) Uani 1 1 d U . .
C201 C 0.8052(6) 0.3007(11) -0.1990(5) 0.047(4) Uani 1 1 d . . .
C202 C 0.8425(6) 0.3772(10) -0.1654(5) 0.040(3) Uani 1 1 d . . .
C203 C 0.8992(5) 0.3360(9) -0.1297(4) 0.030(3) Uani 1 1 d . . .
C204 C 0.8983(5) 0.2361(8) -0.1334(4) 0.029(3) Uani 1 1 d U . .
C210 C 0.8174(6) 0.1091(10) -0.2120(5) 0.069(5) Uani 1 1 d . . .
H21K H 0.8285 0.1039 -0.2457 0.103 Uiso 1 1 calc R . .
H21L H 0.7725 0.1042 -0.2244 0.103 Uiso 1 1 calc R . .
H21M H 0.8371 0.0546 -0.1851 0.103 Uiso 1 1 calc R . .
C211 C 0.7456(6) 0.3138(12) -0.2472(5) 0.086(6) Uani 1 1 d . . .
H21N H 0.7523 0.3265 -0.2827 0.129 Uiso 1 1 calc R . .
H21O H 0.7238 0.3708 -0.2393 0.129 Uiso 1 1 calc R . .
H21P H 0.7208 0.2530 -0.2518 0.129 Uiso 1 1 calc R . .
C212 C 0.8284(6) 0.4894(9) -0.1740(5) 0.062(4) Uani 1 1 d . . .
H21H H 0.8400 0.5144 -0.2051 0.093 Uiso 1 1 calc R . .
H21I H 0.8518 0.5253 -0.1382 0.093 Uiso 1 1 calc R . .
H21J H 0.7842 0.5004 -0.1844 0.093 Uiso 1 1 calc R . .
C213 C 0.9566(6) 0.3964(9) -0.0928(5) 0.054(4) Uani 1 1 d . . .
H21A H 0.9797 0.4154 -0.1164 0.081 Uiso 1 1 calc R . .
H21B H 0.9828 0.3554 -0.0602 0.081 Uiso 1 1 calc R . .
H21C H 0.9438 0.4568 -0.0783 0.081 Uiso 1 1 calc R . .
C214 C 0.9502(6) 0.1624(9) -0.1180(5) 0.059(4) Uani 1 1 d . . .
H21E H 0.9713 0.1699 -0.1446 0.089 Uiso 1 1 calc R . .
H21F H 0.9338 0.0943 -0.1209 0.089 Uiso 1 1 calc R . .
H21G H 0.9794 0.1749 -0.0785 0.089 Uiso 1 1 calc R . .
C300 C 0.5557(5) 0.1952(10) -0.1103(4) 0.030(3) Uani 1 1 d . . .
C301 C 0.5848(5) 0.1247(8) -0.1318(4) 0.026(3) Uani 1 1 d . . .
C302 C 0.6168(5) 0.1752(8) -0.1602(4) 0.023(3) Uani 1 1 d . . .
C303 C 0.6080(5) 0.2787(9) -0.1573(4) 0.031(3) Uani 1 1 d . . .
C304 C 0.5694(5) 0.2916(9) -0.1262(4) 0.032(3) Uani 1 1 d . . .
C310 C 0.5146(5) 0.1763(10) -0.0773(4) 0.053(4) Uani 1 1 d . . .
H31A H 0.4718 0.1685 -0.1046 0.079 Uiso 1 1 calc R . .
H31B H 0.5175 0.2331 -0.0517 0.079 Uiso 1 1 calc R . .
H31C H 0.5281 0.1151 -0.0543 0.079 Uiso 1 1 calc R . .
C311 C 0.5780(5) 0.0110(9) -0.1302(4) 0.047(4) Uani 1 1 d . . .
H31G H 0.5411 -0.0103 -0.1630 0.071 Uiso 1 1 calc R . .
H31H H 0.5741 -0.0083 -0.0942 0.071 Uiso 1 1 calc R . .
H31I H 0.6144 -0.0213 -0.1324 0.071 Uiso 1 1 calc R . .
C312 C 0.6558(5) 0.1280(9) -0.1897(4) 0.043(3) Uani 1 1 d . . .
H31D H 0.6298 0.1137 -0.2300 0.064 Uiso 1 1 calc R . .
H31E H 0.6739 0.0655 -0.1700 0.064 Uiso 1 1 calc R . .
H31F H 0.6887 0.1743 -0.1881 0.064 Uiso 1 1 calc R . .
C313 C 0.6324(5) 0.3603(9) -0.1838(5) 0.052(4) Uani 1 1 d . . .
H31J H 0.6023 0.3747 -0.2228 0.077 Uiso 1 1 calc R . .
H31K H 0.6713 0.3385 -0.1860 0.077 Uiso 1 1 calc R . .
H31L H 0.6396 0.4208 -0.1601 0.077 Uiso 1 1 calc R . .
C314 C 0.5465(5) 0.3868(9) -0.1123(4) 0.051(4) Uani 1 1 d . . .
H31M H 0.5066 0.4033 -0.1429 0.077 Uiso 1 1 calc R . .
H31N H 0.5761 0.4403 -0.1092 0.077 Uiso 1 1 calc R . .
H31O H 0.5414 0.3800 -0.0755 0.077 Uiso 1 1 calc R . .
C400 C 0.7576(5) 0.5684(7) 0.0634(4) 0.023(3) Uani 1 1 d . . .
C401 C 0.8176(6) 0.5614(8) 0.0634(5) 0.039(3) Uani 1 1 d . . .
C402 C 0.8139(5) 0.5574(8) 0.0070(5) 0.031(3) Uani 1 1 d . . .
C403 C 0.7520(5) 0.5677(8) -0.0296(5) 0.029(3) Uani 1 1 d . . .
C404 C 0.7172(5) 0.5734(7) 0.0059(5) 0.028(3) Uani 1 1 d . . .
C410 C 0.7398(6) 0.5740(9) 0.1135(5) 0.060(4) Uani 1 1 d . . .
H41J H 0.7394 0.6442 0.1247 0.090 Uiso 1 1 calc R . .
H41K H 0.7696 0.5365 0.1458 0.090 Uiso 1 1 calc R . .
H41L H 0.6986 0.5451 0.1032 0.090 Uiso 1 1 calc R . .
C411 C 0.8773(5) 0.5546(9) 0.1165(5) 0.060(4) Uani 1 1 d . . .
H41M H 0.8928 0.6221 0.1294 0.090 Uiso 1 1 calc R . .
H41N H 0.9080 0.5173 0.1070 0.090 Uiso 1 1 calc R . .
H41O H 0.8696 0.5198 0.1474 0.090 Uiso 1 1 calc R . .
C412 C 0.8677(5) 0.5497(9) -0.0116(5) 0.054(4) Uani 1 1 d . . .
H41G H 0.8827 0.6169 -0.0147 0.081 Uiso 1 1 calc R . .
H41H H 0.8542 0.5162 -0.0492 0.081 Uiso 1 1 calc R . .
H41I H 0.9008 0.5108 0.0169 0.081 Uiso 1 1 calc R . .
C413 C 0.7287(6) 0.5715(9) -0.0947(4) 0.051(4) Uani 1 1 d . . .
H41D H 0.7261 0.6414 -0.1073 0.076 Uiso 1 1 calc R . .
H41E H 0.6878 0.5406 -0.1114 0.076 Uiso 1 1 calc R . .
H41F H 0.7573 0.5350 -0.1075 0.076 Uiso 1 1 calc R . .
C414 C 0.6487(5) 0.5838(9) -0.0141(5) 0.046(3) Uani 1 1 d . . .
H41A H 0.6378 0.6549 -0.0166 0.069 Uiso 1 1 calc R . .
H41B H 0.6347 0.5505 0.0134 0.069 Uiso 1 1 calc R . .
H41C H 0.6289 0.5528 -0.0522 0.069 Uiso 1 1 calc R . .
C500 C 1.0277(5) 0.2743(11) 0.7480(5) 0.055(4) Uani 1 1 d . . .
H50B H 1.0707 0.2879 0.7623 0.066 Uiso 1 1 calc R . .
C501 C 0.9892(6) 0.3319(9) 0.7644(5) 0.051(4) Uani 1 1 d . . .
H50E H 1.0045 0.3891 0.7880 0.061 Uiso 1 1 calc R . .
C502 C 0.9294(6) 0.3064(11) 0.7465(5) 0.053(4) Uani 1 1 d . . .
H50D H 0.9031 0.3454 0.7590 0.064 Uiso 1 1 calc R . .
C503 C 0.9052(6) 0.2270(12) 0.7113(5) 0.055(4) Uani 1 1 d . . .
H50A H 0.8627 0.2109 0.6988 0.067 Uiso 1 1 calc R . .
C504 C 0.9444(8) 0.1701(10) 0.6939(5) 0.061(4) Uani 1 1 d . . .
H50F H 0.9291 0.1127 0.6703 0.073 Uiso 1 1 calc R . .
C505 C 1.0029(7) 0.1955(11) 0.7100(5) 0.054(4) Uani 1 1 d . . .
H50C H 1.0285 0.1592 0.6954 0.065 Uiso 1 1 calc R . .

loop_
_atom_site_aniso_label
_atom_site_aniso_U_11
_atom_site_aniso_U_22
_atom_site_aniso_U_33
_atom_site_aniso_U_23
_atom_site_aniso_U_13
_atom_site_aniso_U_12
Pd1 0.0209(4) 0.0170(5) 0.0187(4) 0.0006(4) 0.0045(3) 0.0026(4)
Al1 0.0191(18) 0.0194(18) 0.0211(17) -0.0019(14) 0.0058(14) -0.0004(14)
N1 0.022(5) 0.029(6) 0.009(5) 0.006(4) -0.002(4) 0.011(4)
C1 0.035(7) 0.029(7) 0.022(6) 0.000(5) 0.009(5) 0.005(6)
Ga1 0.0327(7) 0.0319(8) 0.0310(7) 0.0007(6) 0.0190(6) 0.0049(6)
Pd2 0.0185(4) 0.0164(5) 0.0222(4) 0.0022(4) 0.0042(3) 0.0003(4)
Ga2 0.0272(7) 0.0386(9) 0.0409(8) 0.0005(7) 0.0180(6) -0.0017(7)
N2 0.023(5) 0.016(5) 0.018(5) 0.001(4) 0.003(4) -0.006(4)
C2 0.036(7) 0.015(6) 0.030(7) 0.004(5) 0.004(6) 0.006(5)
Ga3 0.0198(7) 0.0405(8) 0.0217(6) -0.0041(6) 0.0014(5) -0.0023(6)
C3 0.021(6) 0.020(6) 0.033(7) 0.004(5) 0.004(5) 0.004(5)
Ga4 0.0341(8) 0.0180(6) 0.0370(8) -0.0004(6) 0.0125(6) -0.0017(6)
C4 0.031(7) 0.040(8) 0.026(7) 0.006(6) -0.012(5) 0.012(6)
C5 0.026(7) 0.033(7) 0.044(7) 0.012(6) -0.001(6) 0.000(6)
C6 0.014(5) 0.021(7) 0.025(6) 0.008(5) -0.002(4) 0.002(5)
C7 0.028(7) 0.026(7) 0.033(7) 0.007(5) 0.007(6) 0.010(5)
C8 0.031(8) 0.034(8) 0.037(7) 0.000(6) -0.004(6) 0.011(6)
C9 0.030(8) 0.030(8) 0.043(8) 0.004(6) -0.011(6) -0.009(6)
C10 0.035(8) 0.034(8) 0.077(10) 0.011(7) 0.021(7) -0.004(6)
C11 0.017(5) 0.022(7) 0.033(6) -0.002(5) 0.003(5) -0.004(5)
C12 0.041(7) 0.027(7) 0.021(6) -0.001(5) 0.016(5) 0.001(6)
C13 0.021(7) 0.061(10) 0.058(8) -0.010(7) 0.010(6) 0.014(7)
C14 0.060(9) 0.117(14) 0.052(8) 0.007(9) 0.028(7) 0.031(10)
C15 0.025(7) 0.031(7) 0.065(9) 0.002(6) 0.020(6) -0.004(6)
C16 0.101(13) 0.053(10) 0.117(12) 0.014(9) 0.091(11) 0.017(9)
C17 0.110(13) 0.072(11) 0.083(10) 0.013(8) 0.085(10) -0.009(10)
C18 0.016(6) 0.006(5) 0.043(7) 0.007(5) 0.011(5) 0.001(5)
C19 0.024(7) 0.022(7) 0.039(7) -0.001(5) 0.022(6) 0.006(5)
C20 0.027(7) 0.020(7) 0.058(9) -0.010(6) 0.011(6) -0.009(5)
C21 0.054(9) 0.029(8) 0.037(8) -0.015(6) 0.002(7) -0.008(7)
C22 0.026(7) 0.032(7) 0.031(7) -0.010(5) 0.006(5) -0.008(6)
C23 0.025(7) 0.025(7) 0.032(7) 0.009(6) 0.007(6) 0.004(6)
C24 0.042(9) 0.040(8) 0.062(9) 0.002(7) 0.028(7) -0.005(7)
C25 0.035(8) 0.037(8) 0.068(9) 0.005(7) 0.014(7) 0.010(6)
C26 0.068(11) 0.075(11) 0.052(9) 0.011(8) 0.039(8) 0.023(8)
C27 0.048(9) 0.057(10) 0.040(8) -0.002(7) 0.025(7) -0.004(7)
C28 0.043(10) 0.20(2) 0.091(12) 0.086(13) 0.034(9) 0.048(12)
C29 0.068(11) 0.072(11) 0.056(9) 0.008(7) 0.046(8) 0.015(8)
C100 0.038(3) 0.039(3) 0.038(3) -0.0006(10) 0.0154(15) 0.0007(10)
C101 0.028(7) 0.047(9) 0.045(8) -0.012(6) 0.029(6) 0.008(6)
C102 0.039(7) 0.071(10) 0.026(6) -0.013(7) 0.019(6) 0.008(7)
C103 0.032(3) 0.032(3) 0.031(3) 0.0001(10) 0.0128(14) -0.0007(10)
C104 0.026(3) 0.027(3) 0.027(3) 0.0001(10) 0.0111(13) 0.0002(10)
C110 0.074(11) 0.061(10) 0.098(11) 0.030(9) 0.057(9) 0.041(9)
C111 0.088(12) 0.079(12) 0.083(11) -0.051(9) 0.064(10) -0.034(9)
C112 0.043(8) 0.140(14) 0.018(6) 0.012(9) 0.008(6) -0.017(10)
C113 0.108(14) 0.078(11) 0.048(9) 0.027(8) 0.048(9) 0.016(10)
C114 0.043(8) 0.068(10) 0.041(8) -0.002(7) 0.020(6) 0.001(7)
C200 0.043(3) 0.043(3) 0.042(3) -0.0001(10) 0.0168(15) -0.0001(10)
C201 0.042(8) 0.085(11) 0.027(7) 0.009(7) 0.026(6) -0.002(8)
C202 0.036(8) 0.051(9) 0.046(8) 0.010(7) 0.028(7) 0.004(7)
C203 0.021(7) 0.053(8) 0.020(6) -0.004(6) 0.011(5) -0.003(6)
C204 0.028(3) 0.028(3) 0.029(3) 0.0014(10) 0.0095(13) -0.0003(10)
C210 0.092(12) 0.075(11) 0.061(9) -0.016(8) 0.054(9) -0.046(9)
C211 0.053(10) 0.164(17) 0.033(8) 0.050(9) 0.010(7) 0.008(10)
C212 0.087(12) 0.049(9) 0.059(9) 0.024(7) 0.037(8) 0.030(8)
C213 0.061(10) 0.046(9) 0.066(9) 0.009(7) 0.037(8) -0.008(7)
C214 0.077(11) 0.047(9) 0.063(9) -0.015(7) 0.039(8) -0.001(8)
C300 0.021(7) 0.056(9) 0.008(6) 0.000(6) 0.001(5) 0.006(6)
C301 0.024(7) 0.025(7) 0.016(6) 0.006(5) -0.007(5) 0.003(5)
C302 0.023(6) 0.035(7) 0.006(6) -0.003(5) 0.001(5) -0.009(5)
C303 0.027(7) 0.044(8) 0.010(6) 0.000(5) -0.005(5) -0.013(6)
C304 0.017(6) 0.046(8) 0.020(6) -0.010(6) -0.007(5) 0.011(6)
C310 0.034(8) 0.086(11) 0.028(7) 0.002(7) 0.001(6) -0.006(7)
C311 0.039(8) 0.054(9) 0.039(8) 0.004(6) 0.004(6) -0.002(7)
C312 0.032(8) 0.064(9) 0.023(7) -0.008(6) 0.001(6) -0.004(7)
C313 0.031(8) 0.053(9) 0.051(8) 0.005(7) -0.006(7) -0.008(7)
C314 0.050(9) 0.042(9) 0.035(7) -0.017(6) -0.012(6) -0.001(7)
C400 0.032(7) 0.021(7) 0.016(6) -0.004(5) 0.007(5) -0.006(5)
C401 0.038(8) 0.023(7) 0.054(9) 0.002(6) 0.015(7) 0.006(6)
C402 0.024(7) 0.014(6) 0.051(8) -0.004(6) 0.012(6) -0.006(5)
C403 0.027(7) 0.019(6) 0.028(7) -0.002(5) -0.003(6) -0.003(5)
C404 0.020(7) 0.011(6) 0.046(8) -0.005(5) 0.004(6) 0.002(5)
C410 0.083(11) 0.046(9) 0.053(9) -0.009(7) 0.029(8) 0.020(8)
C411 0.039(9) 0.050(9) 0.065(9) 0.006(7) -0.007(8) 0.001(7)
C412 0.034(9) 0.052(9) 0.059(9) 0.009(7) -0.001(7) -0.003(7)
C413 0.053(9) 0.040(9) 0.051(9) 0.004(7) 0.010(7) -0.001(7)
C414 0.027(7) 0.041(8) 0.062(8) 0.012(7) 0.010(6) 0.022(6)
C500 0.013(6) 0.082(12) 0.064(9) 0.017(8) 0.009(6) -0.021(7)
C501 0.048(10) 0.025(7) 0.064(10) -0.001(7) 0.004(8) -0.003(7)
C502 0.045(9) 0.087(12) 0.028(8) 0.004(7) 0.016(7) 0.032(8)
C503 0.026(7) 0.099(13) 0.039(8) 0.003(8) 0.010(6) -0.017(8)
C504 0.087(13) 0.050(10) 0.028(8) -0.016(6) 0.004(8) -0.004(9)
C505 0.049(10) 0.089(12) 0.032(8) -0.007(8) 0.024(7) 0.027(9)

loop_
_geom_bond_atom_site_label_1
_geom_bond_atom_site_label_2
_geom_bond_distance
_geom_bond_site_symmetry_2
_geom_bond_publ_flag
Pd1 Ga1 2.3763(17) . ?
Pd1 Al1 2.457(3) . ?
Pd1 Ga4 2.4954(15) . ?
Pd1 Ga3 2.4956(17) . ?
Pd1 Pd2 2.5821(15) . ?
Al1 N2 1.943(8) . ?
Al1 N1 1.954(8) . ?
Al1 Pd2 2.559(3) . ?
N1 C1 1.336(12) . ?
N1 C6 1.471(12) . ?
C1 C2 1.384(13) . ?
C1 C4 1.512(12) . ?
Ga1 C100 2.361(12) . ?
Ga1 C104 2.368(10) . ?
Ga1 C101 2.393(10) . ?
Ga1 C102 2.396(10) . ?
Ga1 C103 2.432(11) . ?
Pd2 Ga2 2.4175(17) . ?
Pd2 Ga4 2.5202(15) . ?
Pd2 Ga3 2.539(2) . ?
Ga2 C204 2.291(11) . ?
Ga2 C203 2.382(11) . ?
Ga2 C202 2.419(11) . ?
Ga2 C200 2.435(12) . ?
Ga2 C201 2.479(11) . ?
N2 C3 1.344(11) . ?
N2 C18 1.464(12) . ?
C2 C3 1.378(13) . ?
Ga3 C302 2.356(9) . ?
Ga3 C303 2.395(10) . ?
Ga3 C301 2.396(10) . ?
Ga3 C300 2.440(11) . ?
Ga3 C304 2.442(10) . ?
C3 C5 1.496(13) . ?
Ga4 C402 2.358(11) . ?
Ga4 C403 2.401(10) . ?
Ga4 C401 2.405(12) . ?
Ga4 C404 2.425(10) . ?
Ga4 C400 2.428(10) . ?
C6 C7 1.361(13) . ?
C6 C11 1.410(13) . ?
C7 C8 1.403(15) . ?
C7 C12 1.528(14) . ?
C8 C9 1.398(15) . ?
C9 C10 1.357(15) . ?
C10 C11 1.384(14) . ?
C11 C15 1.479(14) . ?
C12 C13 1.514(13) . ?
C12 C14 1.520(13) . ?
C15 C16 1.514(15) . ?
C15 C17 1.538(14) . ?
C18 C23 1.380(13) . ?
C18 C19 1.384(13) . ?
C19 C20 1.422(13) . ?
C19 C24 1.510(14) . ?
C20 C21 1.370(14) . ?
C21 C22 1.373(15) . ?
C22 C23 1.383(13) . ?
C23 C27 1.537(15) . ?
C24 C25 1.528(15) . ?
C24 C26 1.534(15) . ?
C27 C28 1.464(16) . ?
C27 C29 1.504(13) . ?
C100 C104 1.411(14) . ?
C100 C110 1.449(14) . ?
C100 C101 1.460(14) . ?
C101 C102 1.415(15) . ?
C101 C111 1.541(15) . ?
C102 C103 1.423(15) . ?
C102 C112 1.551(14) . ?
C103 C104 1.347(13) . ?
C103 C113 1.505(15) . ?
C104 C114 1.508(13) . ?
C200 C201 1.426(16) . ?
C200 C204 1.489(14) . ?
C200 C210 1.535(15) . ?
C201 C202 1.398(16) . ?
C201 C211 1.467(15) . ?
C202 C203 1.399(14) . ?
C202 C212 1.533(15) . ?
C203 C204 1.338(14) . ?
C203 C213 1.536(14) . ?
C204 C214 1.496(15) . ?
C300 C301 1.390(14) . ?
C300 C304 1.422(15) . ?
C300 C310 1.516(14) . ?
C301 C302 1.397(14) . ?
C301 C311 1.529(14) . ?
C302 C303 1.404(14) . ?
C302 C312 1.521(14) . ?
C303 C304 1.418(14) . ?
C303 C313 1.504(14) . ?
C304 C314 1.475(14) . ?
C400 C404 1.390(13) . ?
C400 C401 1.412(15) . ?
C400 C410 1.476(13) . ?
C401 C402 1.387(14) . ?
C401 C411 1.521(14) . ?
C402 C403 1.396(14) . ?
C402 C412 1.513(15) . ?
C403 C404 1.427(14) . ?
C403 C413 1.512(13) . ?
C404 C414 1.495(14) . ?
C500 C501 1.368(16) . ?
C500 C505 1.389(17) . ?
C501 C502 1.344(16) . ?
C502 C503 1.358(17) . ?
C503 C504 1.390(17) . ?
C504 C505 1.318(17) . ?
